data_7244168
loop_
_publ_author_name
'Bi, Hao-Xue'
'Yin, Xiao-Yu'
'Zhang, Xiu-Juan'
'Ma, Yuan-Yuan'
'Han, Zhan-Gang'

_publ_section_title
;
 Efficient visible-light-driven reduction of hexavalent chromium catalyzed
 by conjugated organic species modified hourglass-type phosphomolybdate
 hybrids
;
_journal_issue 5
_journal_name_full CrystEngComm
_journal_page_first 1002
_journal_page_last 1009
_journal_paper_doi 10.1039/D1CE01467F
_journal_volume 24
_journal_year 2022
_chemical_formula_moiety 'Mn2 Mo12 Na2 O66 P8, 2(C12 H13 N2), 2(C20 H13 N2 O), 3(O)'
_chemical_formula_sum 'C64 H52 Mn2 Mo12 N8 Na4 O70 P8'
_chemical_formula_weight 3654.01
_space_group_crystal_system triclinic
_space_group_IT_number 2
_space_group_name_Hall '-P 1'
_space_group_name_H-M_alt 'P -1'
_atom_sites_solution_hydrogens mixed
_atom_sites_solution_primary iterative
_audit_creation_date 2021-04-09
_audit_creation_method
;
Olex2 1.2
(compiled 2018.05.29 svn.r3508 for OlexSys, GUI svn.r5506)
;
_audit_update_record
;
2021-04-09 deposited with the CCDC.	2021-12-15 downloaded from the CCDC.
;
_cell_angle_alpha 106.8435(17)
_cell_angle_beta 100.0004(16)
_cell_angle_gamma 91.8117(16)
_cell_formula_units_Z 1
_cell_length_a 11.8092(12)
_cell_length_b 14.1430(15)
_cell_length_c 17.0587(19)
_cell_measurement_reflns_used 5293
_cell_measurement_temperature 296
_cell_measurement_theta_max 28.26
_cell_measurement_theta_min 2.33
_cell_volume 2675.3(5)
_computing_cell_refinement 'SAINT v7.68A (Bruker, 2009)'
_computing_data_reduction 'SAINT v7.68A (Bruker, 2009)'
_computing_molecular_graphics 'Olex2 (Dolomanov et al., 2009)'
_computing_publication_material 'Olex2 (Dolomanov et al., 2009)'
_computing_structure_refinement 'ShelXL (Sheldrick, 2015)'
_computing_structure_solution 'olex2.solve (Bourhis et al., 2015)'
_diffrn_ambient_temperature 296.15
_diffrn_detector 'CCD area detector'
_diffrn_detector_area_resol_mean 7.9
_diffrn_detector_type 'Bruker SMART CCD 1K area detector'
_diffrn_measured_fraction_theta_full 0.987
_diffrn_measured_fraction_theta_max 0.916
_diffrn_measurement_device 'three-circle diffractometer'
_diffrn_measurement_device_type 'Bruker SMART CCD 1K area detector'
_diffrn_measurement_method '\w scans'
_diffrn_radiation_monochromator graphite
_diffrn_radiation_probe x-ray
_diffrn_radiation_type MoK\a
_diffrn_radiation_wavelength 0.71073
_diffrn_reflns_av_R_equivalents 0.0230
_diffrn_reflns_av_unetI/netI 0.0555
_diffrn_reflns_Laue_measured_fraction_full 0.987
_diffrn_reflns_Laue_measured_fraction_max 0.916
_diffrn_reflns_limit_h_max 15
_diffrn_reflns_limit_h_min -15
_diffrn_reflns_limit_k_max 14
_diffrn_reflns_limit_k_min -18
_diffrn_reflns_limit_l_max 20
_diffrn_reflns_limit_l_min -21
_diffrn_reflns_number 16597
_diffrn_reflns_point_group_measured_fraction_full 0.987
_diffrn_reflns_point_group_measured_fraction_max 0.916
_diffrn_reflns_theta_full 25.242
_diffrn_reflns_theta_max 28.281
_diffrn_reflns_theta_min 1.510
_diffrn_source 'sealed X-ray tube'
_diffrn_source_target Mo
_diffrn_standards_number 0
_exptl_absorpt_coefficient_mu 1.831
_exptl_absorpt_correction_T_max 0.7457
_exptl_absorpt_correction_T_min 0.6123
_exptl_absorpt_correction_type none
_exptl_absorpt_process_details
;
SADABS-2008/1 (Bruker,2008) was used for absorption correction.
wR2(int) was 0.0516 before and 0.0320 after correction.
The Ratio of minimum to maximum transmission is 0.8211.
The \l/2 correction factor is 0.0015.
;
_exptl_crystal_colour 'clear dark brown'
_exptl_crystal_colour_lustre clear
_exptl_crystal_colour_modifier dark
_exptl_crystal_colour_primary brown
_exptl_crystal_density_diffrn 2.268
_exptl_crystal_description block
_exptl_crystal_F_000 1770
_exptl_crystal_size_max 0.2
_exptl_crystal_size_mid 0.18
_exptl_crystal_size_min 0.16
_refine_diff_density_max 2.561
_refine_diff_density_min -0.871
_refine_diff_density_rms 0.184
_refine_ls_extinction_method none
_refine_ls_goodness_of_fit_ref 1.025
_refine_ls_hydrogen_treatment constr
_refine_ls_matrix_type full
_refine_ls_number_parameters 752
_refine_ls_number_reflns 12158
_refine_ls_number_restraints 726
_refine_ls_restrained_S_all 1.000
_refine_ls_R_factor_all 0.0681
_refine_ls_R_factor_gt 0.0483
_refine_ls_shift/su_max 0.001
_refine_ls_shift/su_mean 0.000
_refine_ls_structure_factor_coef Fsqd
_refine_ls_weighting_details 'w=1/[\s^2^(Fo^2^)+(0.0758P)^2^+10.8864P] where P=(Fo^2^+2Fc^2^)/3'
_refine_ls_weighting_scheme calc
_refine_ls_wR_factor_gt 0.1311
_refine_ls_wR_factor_ref 0.1451
_reflns_Friedel_coverage 0.000
_reflns_number_gt 9439
_reflns_number_total 12158
_reflns_threshold_expression 'I > 2\s(I)'
_cod_data_source_file d1ce01467f2.cif
_cod_data_source_block 1_CCDC1
_cod_depositor_comments 'Adding full bibliography for 7244167--7244170.cif.'
_cod_database_code 7244168
_shelx_shelxl_version_number 2018/3
_shelx_space_group_comment
;
The symmetry employed for this shelxl refinement is uniquely defined
by the following loop, which should always be used as a source of
symmetry information in preference to the above space-group names.
They are only intended as comments.
;
_shelx_estimated_absorpt_t_max 0.758
_shelx_estimated_absorpt_t_min 0.711
_olex2_refinement_description
;
1. Fixed Uiso
 At 1.2 times of:
  All C(H) groups, All N(H) groups, All N(H,H) groups, All N(H,H,H) groups
 At 1.5 times of:
  All C(H,H,H) groups
2. Uiso/Uaniso restraints and constraints
C38 \\sim C39 \\sim C41 \\sim C42 \\sim C43 \\sim C46 \\sim C47 \\sim C48 \\sim
C49 \\sim C51 \\sim C55 \\sim C56 \\sim C2AA \\sim C3AA \\sim C6 \\sim C7 \\sim
C8 \\sim C0AA \\sim C13 \\sim C14 \\sim C15 \\sim C16 \\sim C17 \\sim C18 \\sim
C19 \\sim C1AA \\sim C1 \\sim C4AA \\sim C5AA \\sim C4 \\sim C3 \\sim C2:
within 3.8A with sigma of 0.04 and sigma for terminal atoms of 0.02
Uanis(O3W) \\sim Ueq: with sigma of 0.01 and sigma for terminal atoms of 0.02
Uanis(O9W) \\sim Ueq: with sigma of 0.0001 and sigma for terminal atoms of
0.0002
3. Others
 Fixed Sof: O3W(0.5)
4.a Rotating group:
 N2(H2A,H2B)
4.b :
 C3(C4,C17,C4AA,N4,C5AA)
4.c Aromatic/amide H refined with riding coordinates:
 C38(H38), C41(H41), C42(H42), C47(H47), C48(H48), C49(H49), C55(H55),
 C56(H56), N3(H3), C2AA(H2AA), C8(H8), C13(H13), C15(H15), C16(H16), C19(H19),
 C1AA(H1AA), C3(H3A), C4(H4)
4.d Idealised Me refined as rotating group:
 N1(H1D,H1E,H1F), C1(H1A,H1B,H1C)
;
_olex2_submission_special_instructions 'No special instructions were received'

loop_
_space_group_symop_operation_xyz
'x, y, z'
'-x, -y, -z'

loop_
_atom_site_label
_atom_site_type_symbol
_atom_site_fract_x
_atom_site_fract_y
_atom_site_fract_z
_atom_site_U_iso_or_equiv
_atom_site_adp_type
_atom_site_occupancy
_atom_site_site_symmetry_order
_atom_site_calc_flag
_atom_site_refinement_flags_posn
_atom_site_refinement_flags_adp
_atom_site_refinement_flags_occupancy
_atom_site_disorder_assembly
_atom_site_disorder_group
Mo1 Mo 0.22378(5) 0.68954(4) 1.16990(4) 0.02264(13) Uani 1 1 d . . . . .
Mo2 Mo 0.12856(5) 0.35455(4) 1.14944(3) 0.01913(12) Uani 1 1 d . . . . .
Mo3 Mo 0.21591(5) 0.30399(4) 0.95440(3) 0.01957(12) Uani 1 1 d . . . . .
Mo4 Mo -0.08718(5) 0.37340(4) 1.15613(4) 0.02129(13) Uani 1 1 d . . . . .
Mo5 Mo 0.28915(5) 0.64911(4) 1.02725(4) 0.02240(13) Uani 1 1 d . . . . .
Mo6 Mo 0.06958(5) 0.29021(4) 0.81931(3) 0.02197(13) Uani 1 1 d . . . . .
Mn1 Mn 0.000000 0.500000 1.000000 0.0196(3) Uani 1 2 d S T P . .
Mn2 Mn 0.000000 1.000000 1.000000 0.0247(3) Uani 1 2 d S T P . .
P1 P 0.05099(13) 0.78135(11) 1.03407(10) 0.0194(3) Uani 1 1 d . . . . .
P2 P 0.26348(14) 0.15843(11) 1.07425(11) 0.0215(3) Uani 1 1 d . . . . .
P3 P -0.32991(15) 0.22464(13) 1.10583(12) 0.0266(4) Uani 1 1 d . . . . .
P4 P -0.13067(19) 0.11261(15) 0.70754(15) 0.0452(6) Uani 1 1 d . . . . .
O5 O 0.1710(4) 0.5810(3) 1.0645(3) 0.0207(9) Uani 1 1 d . . . . .
O6 O 0.2414(4) 0.3997(3) 1.0802(3) 0.0207(9) Uani 1 1 d . . . . .
O7 O 0.1034(4) 0.3961(3) 0.9283(3) 0.0205(9) Uani 1 1 d . . . . .
O8 O 0.0205(4) 0.4399(3) 1.1078(3) 0.0209(9) Uani 1 1 d . . . . .
O9 O 0.0115(4) 0.2700(3) 1.1694(3) 0.0242(9) Uani 1 1 d . . . . .
O11 O 0.1346(4) 0.7240(3) 0.9798(3) 0.0212(9) Uani 1 1 d . . . . .
O12 O -0.0734(4) 0.7417(3) 0.9865(3) 0.0189(9) Uani 1 1 d . . . . .
O13 O 0.0686(4) 0.7543(3) 1.1168(3) 0.0209(9) Uani 1 1 d . . . . .
O14 O 0.0803(4) 0.6405(3) 1.2110(3) 0.0246(10) Uani 1 1 d . . . . .
O15 O 0.2359(4) 0.2418(3) 1.1473(3) 0.0258(10) Uani 1 1 d . . . . .
O16 O 0.3775(4) 0.1161(3) 1.1087(3) 0.0288(10) Uani 1 1 d . . . . .
O17 O 0.1533(4) 0.1926(3) 0.8599(3) 0.0285(10) Uani 1 1 d . . . . .
O18 O 0.0750(4) 0.8915(3) 1.0539(3) 0.0269(10) Uani 1 1 d . . . . .
O19 O -0.2186(4) 0.4388(3) 1.0940(3) 0.0249(10) Uani 1 1 d . . . . .
O20 O 0.2934(4) 0.2030(3) 1.0080(3) 0.0263(10) Uani 1 1 d . . . . .
O21 O 0.1916(4) 0.4278(4) 1.2443(3) 0.0301(11) Uani 1 1 d . . . . .
O22 O 0.3086(4) 0.7689(3) 1.1201(3) 0.0297(11) Uani 1 1 d . . . . .
O23 O 0.3373(4) 0.3481(4) 0.9348(3) 0.0308(11) Uani 1 1 d . . . . .
O24 O -0.2191(4) 0.2791(4) 1.1631(3) 0.0317(11) Uani 1 1 d . . . . .
O25 O 0.4031(4) 0.5846(4) 1.0433(3) 0.0333(11) Uani 1 1 d . . . . .
O26 O 0.3241(4) 0.6404(4) 1.2240(3) 0.0340(11) Uani 1 1 d . . . . .
O27 O 0.1749(4) 1.0718(3) 1.0428(3) 0.0309(11) Uani 1 1 d . . . . .
O28 O -0.0736(4) 0.4535(4) 1.2522(3) 0.0347(12) Uani 1 1 d . . . . .
O29 O 0.2251(4) 0.8201(4) 1.2645(3) 0.0375(12) Uani 1 1 d . . . . .
O30 O 0.1519(4) 0.3301(4) 0.7629(3) 0.0349(12) Uani 1 1 d . . . . .
O31 O -0.0149(5) 0.1725(4) 0.7243(3) 0.0373(12) Uani 1 1 d . . . . .
O32 O 0.3680(4) 0.7303(4) 0.9654(3) 0.0355(12) Uani 1 1 d . . . . .
O33 O -0.0509(6) 1.0753(4) 1.1201(4) 0.0485(15) Uani 1 1 d . . . . .
O34 O -0.4261(4) 0.2234(4) 1.1533(3) 0.0382(12) Uani 1 1 d . . . . .
O35 O -0.3050(5) 0.1146(4) 1.0623(4) 0.0448(14) Uani 1 1 d . . . . .
N1 N 0.5159(5) 0.5809(5) -0.1157(4) 0.0382(15) Uani 1 1 d . . . . .
H1D H 0.485562 0.638868 -0.109623 0.046 Uiso 1 1 calc GR . . . .
H1E H 0.592493 0.591112 -0.102960 0.046 Uiso 1 1 calc GR . . . .
H1F H 0.491050 0.550833 -0.081954 0.046 Uiso 1 1 calc GR . . . .
O37 O -0.1183(6) 0.0364(4) 0.7608(5) 0.063(2) Uani 1 1 d . . . . .
C38 C 0.4014(8) 0.4367(6) -0.2212(5) 0.045(2) Uani 1 1 d . U . . .
H38 H 0.368727 0.422054 -0.179834 0.054 Uiso 1 1 calc R . . . .
C39 C 0.4228(6) 0.3961(6) -0.3657(5) 0.0347(16) Uani 1 1 d . U . . .
N2 N 0.2647(8) 0.1569(6) -0.7031(5) 0.059(2) Uani 1 1 d . . . . .
H2A H 0.203954 0.117608 -0.707434 0.071 Uiso 1 1 d GR . . . .
H2B H 0.245683 0.194935 -0.734394 0.071 Uiso 1 1 d GR . . . .
C41 C 0.3369(9) 0.2359(6) -0.4732(6) 0.050(2) Uani 1 1 d . U . . .
H41 H 0.330635 0.209395 -0.430022 0.060 Uiso 1 1 calc R . . . .
C42 C 0.5326(7) 0.5402(6) -0.2627(5) 0.0413(18) Uani 1 1 d . U . . .
H42 H 0.584969 0.595639 -0.249076 0.050 Uiso 1 1 calc R . . . .
C43 C 0.3044(8) 0.2154(6) -0.6208(5) 0.0431(19) Uani 1 1 d . U . . .
C46 C 0.4801(6) 0.5178(5) -0.2032(5) 0.0325(16) Uani 1 1 d . U . . .
C47 C 0.3607(9) 0.3088(7) -0.6031(6) 0.054(2) Uani 1 1 d . U . . .
H47 H 0.373076 0.333453 -0.646138 0.064 Uiso 1 1 calc R . . . .
C48 C 0.2947(9) 0.1787(6) -0.5552(5) 0.051(2) Uani 1 1 d . U . . .
H48 H 0.259679 0.115287 -0.565952 0.061 Uiso 1 1 calc R . . . .
C49 C 0.5042(8) 0.4771(6) -0.3432(5) 0.0429(19) Uani 1 1 d . U . . .
H49 H 0.540883 0.489254 -0.383841 0.051 Uiso 1 1 calc R . . . .
C51 C 0.3881(7) 0.3316(6) -0.4543(5) 0.0389(17) Uani 1 1 d . U . . .
C55 C 0.3987(8) 0.3654(6) -0.5202(5) 0.049(2) Uani 1 1 d . U . . .
H55 H 0.432866 0.429152 -0.509262 0.059 Uiso 1 1 calc R . . . .
C56 C 0.3733(8) 0.3786(6) -0.3028(5) 0.0430(19) Uani 1 1 d . U . . .
H56 H 0.318392 0.324924 -0.316555 0.052 Uiso 1 1 calc R . . . .
Na2 Na -0.2994(4) 0.0615(3) -0.0853(2) 0.0633(11) Uani 1 1 d . . . . .
N3 N 0.3359(8) 0.7629(7) 0.5691(6) 0.066(2) Uani 1 1 d . . . . .
H3 H 0.361584 0.797834 0.619981 0.079 Uiso 1 1 calc R . . . .
C2AA C 0.2626(10) 0.6332(8) 0.6178(7) 0.063(3) Uani 1 1 d . U . . .
H2AA H 0.290218 0.670219 0.672996 0.075 Uiso 1 1 calc R . . . .
O1W O 0.3888(8) -0.0092(7) -0.7666(6) 0.092(3) Uani 1 1 d . . . . .
C3AA C 0.2362(10) 0.6132(8) 0.4696(6) 0.063(3) Uani 1 1 d . U . . .
C6 C 0.1575(9) 0.4822(8) 0.5168(6) 0.055(2) Uani 1 1 d . U . . .
C7 C 0.0945(9) 0.3872(8) 0.5030(7) 0.061(2) Uani 1 1 d . U . . .
C8 C 0.2051(10) 0.5428(8) 0.5990(7) 0.062(3) Uani 1 1 d . U . . .
H8 H 0.196174 0.518742 0.643027 0.075 Uiso 1 1 calc R . . . .
O2W O -0.4038(11) 0.1210(9) 0.2714(6) 0.133(5) Uani 1 1 d . . . . .
C0AA C 0.2794(10) 0.6696(8) 0.5533(7) 0.062(2) Uani 1 1 d . U . . .
C13 C 0.1739(10) 0.5194(8) 0.4543(7) 0.065(3) Uani 1 1 d . U . . .
H13 H 0.143591 0.482364 0.399438 0.078 Uiso 1 1 calc R . . . .
C14 C 0.3510(10) 0.7983(9) 0.5102(7) 0.069(3) Uani 1 1 d . U . . .
C15 C 0.0752(11) 0.3536(9) 0.5698(8) 0.072(3) Uani 1 1 d . U . . .
H15 H 0.106591 0.393130 0.623710 0.086 Uiso 1 1 calc R . . . .
C16 C 0.0553(11) 0.3239(9) 0.4237(8) 0.076(3) Uani 1 1 d . U . . .
H16 H 0.067276 0.342613 0.377633 0.091 Uiso 1 1 calc R . . . .
C18 C 0.0121(11) 0.2647(9) 0.5605(8) 0.075(3) Uani 1 1 d . U . . .
C19 C 0.3117(13) 0.7434(11) 0.4257(8) 0.087(3) Uani 1 1 d . U . . .
H19 H 0.324124 0.769993 0.383780 0.105 Uiso 1 1 calc R . . . .
C1AA C 0.2556(12) 0.6517(10) 0.4055(8) 0.081(3) Uani 1 1 d . U . . .
H1AA H 0.230483 0.614868 0.349927 0.097 Uiso 1 1 calc R . . . .
C1 C 0.4149(11) 0.8986(9) 0.5341(8) 0.083(3) Uani 1 1 d . U . . .
H1A H 0.432446 0.925287 0.593825 0.124 Uiso 1 1 calc GR . . . .
H1B H 0.367970 0.941821 0.511047 0.124 Uiso 1 1 calc GR . . . .
H1C H 0.485347 0.892974 0.512883 0.124 Uiso 1 1 calc GR . . . .
O3W O -0.2841(16) -0.0158(10) 1.1386(9) 0.078(5) Uani 0.5 1 d . U . . .
O9W O -0.1226(3) 0.0713(2) 0.5431(2) 0.0036(6) Uani 1 1 d . U . A 2
O1 O -0.1638(6) 0.0515(5) 0.6179(5) 0.084(3) Uani 1 1 d . . . B 1
C3 C -0.0992(9) 0.0752(8) 0.3208(6) 0.125(5) Uani 1 1 d . U . . .
H3A H -0.124203 0.032565 0.267136 0.150 Uiso 1 1 calc R . . . .
C4 C -0.0411(9) 0.1657(8) 0.3326(6) 0.117(5) Uani 1 1 d G U . . .
H4 H -0.026786 0.184119 0.286933 0.140 Uiso 1 1 calc R . . . .
C17 C -0.0041(7) 0.2289(7) 0.4121(6) 0.080(3) Uani 1 1 d G U . . .
C4AA C -0.0252(7) 0.2017(6) 0.4798(5) 0.072(3) Uani 1 1 d G U . . .
N4 N -0.0833(7) 0.1112(6) 0.4680(6) 0.088(3) Uani 1 1 d G . . . .
C5AA C -0.1203(8) 0.0480(6) 0.3885(7) 0.101(4) Uani 1 1 d G U . . .
C2 C -0.1845(14) -0.0529(12) 0.3808(12) 0.120(5) Uani 1 1 d . U . . .

loop_
_atom_site_aniso_label
_atom_site_aniso_U_11
_atom_site_aniso_U_22
_atom_site_aniso_U_33
_atom_site_aniso_U_23
_atom_site_aniso_U_13
_atom_site_aniso_U_12
Mo1 0.0201(3) 0.0184(3) 0.0275(3) 0.0075(2) -0.0014(2) 0.0004(2)
Mo2 0.0175(3) 0.0171(2) 0.0235(3) 0.0078(2) 0.0029(2) 0.00164(19)
Mo3 0.0177(3) 0.0169(2) 0.0253(3) 0.0077(2) 0.0049(2) 0.00284(19)
Mo4 0.0189(3) 0.0208(3) 0.0269(3) 0.0102(2) 0.0063(2) 0.0025(2)
Mo5 0.0160(3) 0.0205(3) 0.0329(3) 0.0124(2) 0.0029(2) 0.0008(2)
Mo6 0.0222(3) 0.0198(3) 0.0232(3) 0.0052(2) 0.0043(2) 0.0035(2)
Mn1 0.0187(7) 0.0159(6) 0.0243(7) 0.0068(5) 0.0032(5) 0.0019(5)
Mn2 0.0221(7) 0.0170(6) 0.0361(8) 0.0118(6) 0.0022(6) 0.0019(5)
P1 0.0164(8) 0.0152(7) 0.0272(8) 0.0090(6) 0.0013(6) 0.0007(6)
P2 0.0178(8) 0.0164(7) 0.0311(9) 0.0095(7) 0.0028(7) 0.0021(6)
P3 0.0216(8) 0.0238(8) 0.0400(10) 0.0156(7) 0.0104(7) 0.0024(6)
P4 0.0382(12) 0.0245(10) 0.0539(14) -0.0076(9) -0.0081(10) 0.0009(8)
O5 0.019(2) 0.016(2) 0.029(2) 0.0101(18) 0.0036(18) 0.0010(16)
O6 0.019(2) 0.018(2) 0.025(2) 0.0068(17) 0.0035(18) 0.0019(16)
O7 0.018(2) 0.019(2) 0.023(2) 0.0070(17) 0.0017(17) 0.0011(16)
O8 0.016(2) 0.019(2) 0.029(2) 0.0077(18) 0.0057(18) 0.0018(16)
O9 0.022(2) 0.022(2) 0.033(3) 0.0129(19) 0.0080(19) 0.0028(17)
O11 0.017(2) 0.019(2) 0.027(2) 0.0080(18) 0.0017(18) -0.0019(16)
O12 0.016(2) 0.0167(19) 0.025(2) 0.0080(17) 0.0030(17) -0.0006(16)
O13 0.017(2) 0.017(2) 0.027(2) 0.0074(18) 0.0012(18) 0.0005(16)
O14 0.025(2) 0.021(2) 0.028(2) 0.0098(19) 0.0007(19) 0.0046(18)
O15 0.029(3) 0.022(2) 0.028(2) 0.0094(19) 0.006(2) 0.0067(18)
O16 0.018(2) 0.029(2) 0.044(3) 0.018(2) 0.004(2) 0.0060(18)
O17 0.030(3) 0.020(2) 0.032(3) 0.0052(19) 0.002(2) 0.0048(19)
O18 0.025(2) 0.015(2) 0.040(3) 0.0116(19) -0.002(2) -0.0016(17)
O19 0.023(2) 0.023(2) 0.032(3) 0.0114(19) 0.0085(19) 0.0054(18)
O20 0.022(2) 0.027(2) 0.033(3) 0.013(2) 0.0068(19) 0.0063(18)
O21 0.026(3) 0.033(3) 0.029(3) 0.007(2) 0.004(2) 0.004(2)
O22 0.025(2) 0.021(2) 0.042(3) 0.014(2) 0.001(2) -0.0027(18)
O23 0.020(2) 0.034(3) 0.041(3) 0.017(2) 0.006(2) -0.002(2)
O24 0.024(2) 0.038(3) 0.040(3) 0.022(2) 0.008(2) -0.002(2)
O25 0.024(3) 0.034(3) 0.047(3) 0.021(2) 0.006(2) 0.007(2)
O26 0.034(3) 0.032(3) 0.035(3) 0.014(2) -0.002(2) 0.005(2)
O27 0.021(2) 0.020(2) 0.047(3) 0.008(2) 0.000(2) -0.0027(18)
O28 0.034(3) 0.036(3) 0.035(3) 0.008(2) 0.013(2) 0.006(2)
O29 0.031(3) 0.029(3) 0.039(3) 0.000(2) -0.011(2) -0.003(2)
O30 0.032(3) 0.046(3) 0.029(3) 0.014(2) 0.007(2) 0.003(2)
O31 0.042(3) 0.030(3) 0.030(3) -0.004(2) 0.002(2) 0.005(2)
O32 0.021(2) 0.039(3) 0.052(3) 0.027(3) 0.001(2) -0.005(2)
O33 0.065(4) 0.036(3) 0.046(3) 0.010(3) 0.019(3) -0.003(3)
O34 0.024(3) 0.046(3) 0.047(3) 0.015(3) 0.014(2) -0.003(2)
O35 0.049(4) 0.028(3) 0.056(4) 0.008(3) 0.014(3) 0.010(2)
N1 0.024(3) 0.044(4) 0.039(4) 0.002(3) 0.006(3) 0.004(3)
O37 0.050(4) 0.028(3) 0.103(6) 0.020(3) -0.007(4) 0.000(3)
C38 0.046(5) 0.050(5) 0.037(4) 0.007(4) 0.013(4) -0.011(4)
C39 0.029(4) 0.040(4) 0.038(4) 0.016(3) 0.009(3) 0.002(3)
N2 0.095(7) 0.040(4) 0.036(4) 0.005(3) 0.007(4) -0.012(4)
C41 0.070(6) 0.037(4) 0.045(5) 0.020(4) 0.004(4) -0.004(4)
C42 0.036(4) 0.039(4) 0.045(5) 0.010(4) 0.006(4) -0.007(3)
C43 0.055(5) 0.029(4) 0.040(4) 0.004(3) 0.006(4) 0.001(3)
C46 0.024(3) 0.033(4) 0.035(4) 0.003(3) 0.004(3) 0.007(3)
C47 0.074(6) 0.047(5) 0.037(5) 0.011(4) 0.010(4) -0.013(4)
C48 0.072(6) 0.036(4) 0.043(5) 0.012(4) 0.011(4) -0.012(4)
C49 0.050(5) 0.040(4) 0.042(4) 0.016(3) 0.014(4) -0.003(4)
C51 0.036(4) 0.037(4) 0.042(4) 0.009(3) 0.009(3) 0.000(3)
C55 0.065(6) 0.040(4) 0.040(4) 0.014(4) 0.006(4) -0.017(4)
C56 0.046(5) 0.043(4) 0.035(4) 0.005(3) 0.011(4) -0.010(4)
Na2 0.097(3) 0.0347(19) 0.058(2) 0.0139(17) 0.017(2) -0.0043(19)
N3 0.078(6) 0.076(6) 0.057(5) 0.031(5) 0.024(5) 0.025(5)
C2AA 0.071(6) 0.072(6) 0.054(5) 0.024(5) 0.023(5) 0.028(5)
O1W 0.102(7) 0.093(6) 0.080(6) 0.024(5) 0.017(5) 0.014(5)
C3AA 0.079(7) 0.072(6) 0.051(5) 0.030(5) 0.024(5) 0.035(5)
C6 0.058(5) 0.058(5) 0.057(5) 0.023(4) 0.023(4) 0.024(4)
C7 0.062(6) 0.066(6) 0.064(6) 0.024(5) 0.018(5) 0.030(5)
C8 0.068(6) 0.068(6) 0.063(6) 0.027(5) 0.029(5) 0.022(5)
O2W 0.152(11) 0.165(11) 0.079(7) 0.065(7) -0.021(7) -0.056(8)
C0AA 0.063(6) 0.062(6) 0.068(6) 0.028(5) 0.016(5) 0.021(5)
C13 0.071(6) 0.066(6) 0.055(6) 0.013(5) 0.012(5) 0.020(5)
C14 0.064(6) 0.076(7) 0.067(6) 0.020(5) 0.016(5) 0.023(5)
C15 0.075(7) 0.075(7) 0.070(7) 0.026(5) 0.018(6) 0.011(6)
C16 0.073(7) 0.082(7) 0.079(7) 0.027(6) 0.021(6) 0.024(6)
C18 0.072(7) 0.075(7) 0.077(7) 0.024(6) 0.009(6) 0.011(6)
C19 0.105(9) 0.100(8) 0.065(7) 0.034(6) 0.018(6) 0.017(7)
C1AA 0.102(8) 0.079(7) 0.062(6) 0.017(6) 0.019(6) 0.009(6)
C1 0.084(7) 0.086(7) 0.088(7) 0.031(6) 0.028(6) 0.020(6)
O3W 0.147(13) 0.046(7) 0.065(8) 0.030(6) 0.054(9) 0.051(8)
O9W 0.0036(6) 0.0038(6) 0.0035(6) 0.0011(3) 0.0008(2) 0.0002(2)
O1 0.054(4) 0.055(4) 0.088(6) -0.044(4) -0.025(4) 0.011(3)
C3 0.108(10) 0.114(10) 0.133(11) -0.005(9) 0.047(9) -0.009(8)
C4 0.108(10) 0.129(10) 0.092(9) -0.006(8) 0.033(8) -0.004(9)
C17 0.054(6) 0.095(8) 0.078(7) 0.003(6) 0.016(5) 0.009(6)
C4AA 0.066(6) 0.075(6) 0.085(7) 0.034(6) 0.024(6) 0.020(5)
N4 0.051(6) 0.083(7) 0.118(9) 0.017(7) -0.001(6) 0.012(5)
C5AA 0.074(8) 0.088(8) 0.129(10) 0.006(8) 0.029(8) 0.014(7)
C2 0.095(8) 0.099(9) 0.150(10) 0.003(8) 0.039(8) 0.003(7)

loop_
_atom_type_symbol
_atom_type_description
_atom_type_scat_dispersion_real
_atom_type_scat_dispersion_imag
_atom_type_scat_source
C C 0.0033 0.0016 'International Tables Vol C Tables 4.2.6.8 and 6.1.1.4'
H H 0.0000 0.0000 'International Tables Vol C Tables 4.2.6.8 and 6.1.1.4'
Mn Mn 0.3368 0.7283 'International Tables Vol C Tables 4.2.6.8 and 6.1.1.4'
Mo Mo -1.6832 0.6857 'International Tables Vol C Tables 4.2.6.8 and 6.1.1.4'
N N 0.0061 0.0033 'International Tables Vol C Tables 4.2.6.8 and 6.1.1.4'
Na Na 0.0362 0.0249 'International Tables Vol C Tables 4.2.6.8 and 6.1.1.4'
O O 0.0106 0.0060 'International Tables Vol C Tables 4.2.6.8 and 6.1.1.4'
P P 0.1023 0.0942 'International Tables Vol C Tables 4.2.6.8 and 6.1.1.4'

loop_
_geom_angle_atom_site_label_1
_geom_angle_atom_site_label_2
_geom_angle_atom_site_label_3
_geom_angle
_geom_angle_site_symmetry_1
_geom_angle_site_symmetry_3
_geom_angle_publ_flag
O5 Mo1 Mo5 48.64(12) . . ?
O5 Mo1 O13 80.99(16) . . ?
O5 Mo1 O14 86.42(18) . . ?
O5 Mo1 O29 159.92(19) . . ?
O13 Mo1 Mo5 89.50(11) . . ?
O14 Mo1 Mo5 134.16(13) . . ?
O14 Mo1 O13 72.40(16) . . ?
O22 Mo1 Mo5 47.78(15) . . ?
O22 Mo1 O5 94.80(19) . . ?
O22 Mo1 O13 84.65(18) . . ?
O22 Mo1 O14 156.57(18) . . ?
O22 Mo1 O29 85.6(2) . . ?
O26 Mo1 Mo5 101.40(19) . . ?
O26 Mo1 O5 103.4(2) . . ?
O26 Mo1 O13 168.5(2) . . ?
O26 Mo1 O14 97.1(2) . . ?
O26 Mo1 O22 105.3(2) . . ?
O26 Mo1 O29 95.8(2) . . ?
O29 Mo1 Mo5 133.01(16) . . ?
O29 Mo1 O13 79.06(18) . . ?
O29 Mo1 O14 85.4(2) . . ?
O6 Mo2 Mo4 133.71(12) . . ?
O6 Mo2 O12 72.76(15) . 2_567 ?
O8 Mo2 Mo4 49.22(12) . . ?
O8 Mo2 O6 85.45(17) . . ?
O8 Mo2 O12 80.52(16) . 2_567 ?
O8 Mo2 O15 159.22(18) . . ?
O9 Mo2 Mo4 48.10(13) . . ?
O9 Mo2 O6 156.23(18) . . ?
O9 Mo2 O8 95.68(18) . . ?
O9 Mo2 O12 83.98(17) . 2_567 ?
O9 Mo2 O15 87.39(18) . . ?
O12 Mo2 Mo4 88.67(11) 2_567 . ?
O15 Mo2 Mo4 135.07(13) . . ?
O15 Mo2 O6 83.65(17) . . ?
O15 Mo2 O12 79.38(17) . 2_567 ?
O21 Mo2 Mo4 100.85(17) . . ?
O21 Mo2 O6 97.8(2) . . ?
O21 Mo2 O8 102.9(2) . . ?
O21 Mo2 O9 105.0(2) . . ?
O21 Mo2 O12 169.8(2) . 2_567 ?
O21 Mo2 O15 96.0(2) . . ?
O6 Mo3 Mo6 134.27(11) . . ?
O6 Mo3 O12 72.79(16) . 2_567 ?
O7 Mo3 Mo6 49.53(12) . . ?
O7 Mo3 O6 85.46(17) . . ?
O7 Mo3 O12 81.98(16) . 2_567 ?
O7 Mo3 O20 159.89(18) . . ?
O12 Mo3 Mo6 90.79(11) 2_567 . ?
O17 Mo3 Mo6 48.39(14) . . ?
O17 Mo3 O6 157.62(19) . . ?
O17 Mo3 O7 96.27(18) . . ?
O17 Mo3 O12 85.32(19) . 2_567 ?
O17 Mo3 O20 86.55(19) . . ?
O20 Mo3 Mo6 134.59(13) . . ?
O20 Mo3 O6 84.57(17) . . ?
O20 Mo3 O12 78.41(16) . 2_567 ?
O23 Mo3 Mo6 102.24(17) . . ?
O23 Mo3 O6 94.5(2) . . ?
O23 Mo3 O7 102.9(2) . . ?
O23 Mo3 O12 166.2(2) . 2_567 ?
O23 Mo3 O17 106.7(2) . . ?
O23 Mo3 O20 95.3(2) . . ?
O8 Mo4 Mo2 48.80(12) . . ?
O8 Mo4 O11 80.97(17) . 2_567 ?
O8 Mo4 O19 85.86(17) . . ?
O8 Mo4 O24 160.1(2) . . ?
O9 Mo4 Mo2 48.05(13) . . ?
O9 Mo4 O8 95.22(18) . . ?
O9 Mo4 O11 84.04(18) . 2_567 ?
O9 Mo4 O19 155.86(19) . . ?
O9 Mo4 O24 85.52(19) . . ?
O11 Mo4 Mo2 89.02(11) 2_567 . ?
O19 Mo4 Mo2 133.64(12) . . ?
O19 Mo4 O11 72.29(16) . 2_567 ?
O24 Mo4 Mo2 133.22(14) . . ?
O24 Mo4 O11 79.29(18) . 2_567 ?
O24 Mo4 O19 85.51(18) . . ?
O28 Mo4 Mo2 99.64(18) . . ?
O28 Mo4 O8 101.2(2) . . ?
O28 Mo4 O9 105.2(2) . . ?
O28 Mo4 O11 170.2(2) . 2_567 ?
O28 Mo4 O19 98.2(2) . . ?
O28 Mo4 O24 97.8(2) . . ?
O5 Mo5 Mo1 49.22(13) . . ?
O5 Mo5 O11 82.48(16) . . ?
O5 Mo5 O19 87.10(18) . 2_567 ?
O5 Mo5 O32 161.99(19) . . ?
O11 Mo5 Mo1 88.50(11) . . ?
O19 Mo5 Mo1 134.89(13) 2_567 . ?
O19 Mo5 O11 72.91(16) 2_567 . ?
O22 Mo5 Mo1 48.11(14) . . ?
O22 Mo5 O5 95.68(19) . . ?
O22 Mo5 O11 81.77(18) . . ?
O22 Mo5 O19 153.96(18) . 2_567 ?
O22 Mo5 O32 87.0(2) . . ?
O25 Mo5 Mo1 101.58(18) . . ?
O25 Mo5 O5 101.6(2) . . ?
O25 Mo5 O11 169.4(2) . . ?
O25 Mo5 O19 97.4(2) . 2_567 ?
O25 Mo5 O22 107.3(2) . . ?
O25 Mo5 O32 94.6(2) . . ?
O32 Mo5 Mo1 134.97(16) . . ?
O32 Mo5 O11 80.29(18) . . ?
O32 Mo5 O19 82.89(19) . 2_567 ?
O7 Mo6 Mo3 49.10(12) . . ?
O7 Mo6 O13 79.40(16) . 2_567 ?
O7 Mo6 O14 87.64(17) . 2_567 ?
O7 Mo6 O31 159.6(2) . . ?
O13 Mo6 Mo3 87.10(11) 2_567 . ?
O14 Mo6 Mo3 135.21(13) 2_567 . ?
O14 Mo6 O13 71.73(16) 2_567 2_567 ?
O17 Mo6 Mo3 47.53(14) . . ?
O17 Mo6 O7 95.02(18) . . ?
O17 Mo6 O13 83.10(18) . 2_567 ?
O17 Mo6 O14 153.77(19) . 2_567 ?
O17 Mo6 O31 85.9(2) . . ?
O30 Mo6 Mo3 101.86(18) . . ?
O30 Mo6 O7 102.9(2) . . ?
O30 Mo6 O13 169.9(2) . 2_567 ?
O30 Mo6 O14 98.5(2) . 2_567 ?
O30 Mo6 O17 106.3(2) . . ?
O30 Mo6 O31 96.3(2) . . ?
O31 Mo6 Mo3 133.04(15) . . ?
O31 Mo6 O13 80.53(19) . 2_567 ?
O31 Mo6 O14 82.87(19) . 2_567 ?
O5 Mn1 O5 180.0 2_567 . ?
O7 Mn1 O5 96.59(16) 2_567 . ?
O7 Mn1 O5 83.41(16) . . ?
O7 Mn1 O5 83.42(16) 2_567 2_567 ?
O7 Mn1 O5 96.58(16) . 2_567 ?
O7 Mn1 O7 180.0 . 2_567 ?
O7 Mn1 O8 96.14(15) 2_567 2_567 ?
O7 Mn1 O8 83.86(15) . 2_567 ?
O7 Mn1 O8 83.86(15) 2_567 . ?
O7 Mn1 O8 96.14(15) . . ?
O8 Mn1 O5 83.55(16) 2_567 2_567 ?
O8 Mn1 O5 96.45(16) . 2_567 ?
O8 Mn1 O5 83.55(16) . . ?
O8 Mn1 O5 96.45(16) 2_567 . ?
O8 Mn1 O8 180.0 . 2_567 ?
O18 Mn2 O18 180.0 . 2_577 ?
O18 Mn2 O27 97.70(17) . 2_577 ?
O18 Mn2 O27 82.30(17) . . ?
O18 Mn2 O27 82.31(17) 2_577 2_577 ?
O18 Mn2 O27 97.70(17) 2_577 . ?
O18 Mn2 O33 90.8(2) 2_577 . ?
O18 Mn2 O33 89.2(2) . . ?
O18 Mn2 O33 90.8(2) . 2_577 ?
O18 Mn2 O33 89.2(2) 2_577 2_577 ?
O27 Mn2 O27 180.0 2_577 . ?
O27 Mn2 O33 92.4(2) 2_577 2_577 ?
O27 Mn2 O33 87.6(2) 2_577 . ?
O27 Mn2 O33 87.6(2) . 2_577 ?
O27 Mn2 O33 92.4(2) . . ?
O33 Mn2 O33 180.0 . 2_577 ?
O11 P1 Na2 74.70(18) . 2_566 ?
O12 P1 O11 107.0(2) . . ?
O12 P1 Na2 154.23(18) . 2_566 ?
O13 P1 O11 108.2(2) . . ?
O13 P1 O12 107.5(2) . . ?
O13 P1 Na2 95.91(18) . 2_566 ?
O18 P1 O11 111.4(3) . . ?
O18 P1 O12 113.8(2) . . ?
O18 P1 O13 108.7(3) . . ?
O18 P1 Na2 46.0(2) . 2_566 ?
O15 P2 O16 107.0(3) . . ?
O15 P2 Na2 122.4(2) . 2_556 ?
O16 P2 Na2 51.45(19) . 2_556 ?
O20 P2 O15 109.1(3) . . ?
O20 P2 O16 105.8(3) . . ?
O20 P2 Na2 127.4(2) . 2_556 ?
O27 P2 O15 113.7(3) 1_545 . ?
O27 P2 O16 105.0(3) 1_545 . ?
O27 P2 O20 115.3(3) 1_545 . ?
O27 P2 Na2 53.7(2) 1_545 2_556 ?
O24 P3 O32 111.5(3) . 2_567 ?
O24 P3 O35 108.4(3) . . ?
O32 P3 O35 105.7(3) 2_567 . ?
O34 P3 O24 111.7(3) . . ?
O34 P3 O32 110.0(3) . 2_567 ?
O34 P3 O35 109.4(3) . . ?
O29 P4 O37 107.5(4) 2_567 . ?
O31 P4 O29 111.2(3) . 2_567 ?
O31 P4 O37 108.4(3) . . ?
O1 P4 O29 111.8(3) . 2_567 ?
O1 P4 O31 111.3(4) . . ?
O1 P4 O37 106.4(4) . . ?
Mo1 O5 Mn1 133.6(2) . . ?
Mo5 O5 Mo1 82.13(16) . . ?
Mo5 O5 Mn1 132.8(2) . . ?
Mo2 O6 Mo3 111.95(18) . . ?
Mo3 O7 Mo6 81.37(16) . . ?
Mo3 O7 Mn1 134.6(2) . . ?
Mo6 O7 Mn1 134.1(2) . . ?
Mo2 O8 Mo4 81.97(16) . . ?
Mo2 O8 Mn1 134.6(2) . . ?
Mo4 O8 Mn1 134.1(2) . . ?
Mo2 O9 Mo4 83.85(17) . . ?
Mo5 O11 Mo4 100.50(17) . 2_567 ?
P1 O11 Mo4 126.8(2) . 2_567 ?
P1 O11 Mo5 125.3(2) . . ?
Mo3 O12 Mo2 101.64(16) 2_567 2_567 ?
P1 O12 Mo2 127.2(2) . 2_567 ?
P1 O12 Mo3 124.4(2) . 2_567 ?
Mo1 O13 Mo6 102.12(17) . 2_567 ?
P1 O13 Mo1 125.8(2) . . ?
P1 O13 Mo6 127.8(2) . 2_567 ?
Mo6 O14 Mo1 112.9(2) 2_567 . ?
P2 O15 Mo2 131.2(3) . . ?
P2 O16 Na2 99.5(2) . 2_556 ?
Mo3 O17 Mo6 84.09(17) . . ?
Mn2 O18 Na2 105.22(19) . 2_566 ?
P1 O18 Mn2 133.5(3) . . ?
P1 O18 Na2 109.9(2) . 2_566 ?
Mo5 O19 Mo4 113.5(2) 2_567 . ?
P2 O20 Mo3 132.3(3) . . ?
Mo1 O22 Na2 139.5(3) . 2_566 ?
Mo5 O22 Mo1 84.10(17) . . ?
Mo5 O22 Na2 117.3(2) . 2_566 ?
P3 O24 Mo4 136.3(3) . . ?
Mn2 O27 Na2 104.9(2) . 2_566 ?
P2 O27 Mn2 154.8(3) 1_565 . ?
P2 O27 Na2 99.0(2) 1_565 2_566 ?
P4 O29 Mo1 133.4(3) 2_567 . ?
P4 O31 Mo6 134.3(3) . . ?
P3 O32 Mo5 136.5(3) 2_567 . ?
P3 O35 Na2 119.9(3) . 1_556 ?
C56 C38 C46 117.2(8) . . ?
C49 C39 C51 121.7(7) . . ?
C56 C39 C49 117.1(8) . . ?
C56 C39 C51 121.3(7) . . ?
C51 C41 C48 121.5(8) . . ?
C49 C42 C46 117.4(7) . . ?
C47 C43 N2 120.9(8) . . ?
C48 C43 N2 120.4(8) . . ?
C48 C43 C47 118.5(8) . . ?
C38 C46 N1 119.2(7) . . ?
C38 C46 C42 122.9(7) . . ?
C42 C46 N1 117.8(7) . . ?
C43 C47 C55 119.4(8) . . ?
C43 C48 C41 120.6(8) . . ?
C42 C49 C39 122.3(8) . . ?
C41 C51 C39 121.1(8) . . ?
C55 C51 C39 122.0(7) . . ?
C55 C51 C41 116.8(8) . . ?
C51 C55 C47 123.1(8) . . ?
C38 C56 C39 123.1(8) . . ?
P2 Na2 P1 115.38(14) 2_556 2_566 ?
O16 Na2 P1 144.1(2) 2_556 2_566 ?
O16 Na2 P2 29.07(11) 2_556 2_556 ?
O16 Na2 O18 120.1(2) 2_556 2_566 ?
O16 Na2 O22 151.5(2) 2_556 2_566 ?
O16 Na2 O27 56.40(16) 2_556 2_566 ?
O18 Na2 P1 24.18(10) 2_566 2_566 ?
O18 Na2 P2 91.84(16) 2_566 2_556 ?
O22 Na2 P1 61.19(13) 2_566 2_566 ?
O22 Na2 P2 168.6(2) 2_566 2_556 ?
O22 Na2 O18 83.23(18) 2_566 2_566 ?
O27 Na2 P1 88.42(16) 2_566 2_566 ?
O27 Na2 P2 27.36(11) 2_566 2_556 ?
O27 Na2 O18 65.64(18) 2_566 2_566 ?
O27 Na2 O22 148.8(2) 2_566 2_566 ?
O35 Na2 P1 86.39(18) 1_554 2_566 ?
O35 Na2 P2 88.97(17) 1_554 2_556 ?
O35 Na2 O16 94.6(2) 1_554 2_556 ?
O35 Na2 O18 91.3(2) 1_554 2_566 ?
O35 Na2 O22 101.4(2) 1_554 2_566 ?
O35 Na2 O27 82.2(2) 1_554 2_566 ?
O35 Na2 O1W 153.4(3) 1_554 2_554 ?
O1W Na2 P1 114.8(3) 2_554 2_566 ?
O1W Na2 P2 95.4(2) 2_554 2_556 ?
O1W Na2 O16 77.7(3) 2_554 2_556 ?
O1W Na2 O18 114.7(3) 2_554 2_566 ?
O1W Na2 O22 77.6(3) 2_554 2_566 ?
O1W Na2 O27 112.7(3) 2_554 2_566 ?
C14 N3 C0AA 122.0(11) . . ?
C8 C2AA C0AA 118.8(11) . . ?
C0AA C3AA C13 118.1(10) . . ?
C1AA C3AA C0AA 118.9(12) . . ?
C1AA C3AA C13 123.0(11) . . ?
C8 C6 C7 120.6(10) . . ?
C13 C6 C7 123.5(10) . . ?
C13 C6 C8 115.9(10) . . ?
C15 C7 C6 121.6(11) . . ?
C16 C7 C6 121.4(11) . . ?
C16 C7 C15 116.9(12) . . ?
C2AA C8 C6 124.6(10) . . ?
N3 C0AA C3AA 118.6(10) . . ?
C2AA C0AA N3 121.2(11) . . ?
C2AA C0AA C3AA 120.2(11) . . ?
C6 C13 C3AA 122.4(10) . . ?
N3 C14 C19 121.1(12) . . ?
N3 C14 C1 117.6(11) . . ?
C19 C14 C1 121.3(12) . . ?
C18 C15 C7 124.2(12) . . ?
C7 C16 C17 120.1(11) . . ?
C4AA C18 C15 117.5(11) . . ?
C1AA C19 C14 120.2(13) . . ?
C19 C1AA C3AA 119.2(12) . . ?
C4 C3 C5AA 120.0 . . ?
C17 C4 C3 120.0 . . ?
C4 C17 C16 119.6(8) . . ?
C4AA C17 C16 120.4(8) . . ?
C4AA C17 C4 120.0 . . ?
C17 C4AA C18 120.6(8) . . ?
C17 C4AA N4 120.0 . . ?
N4 C4AA C18 119.4(8) . . ?
C4AA N4 O9W 125.4(6) . . ?
C5AA N4 O9W 114.5(6) . . ?
C5AA N4 C4AA 120.0 . . ?
C3 C5AA C2 123.3(10) . . ?
N4 C5AA C3 120.0 . . ?
N4 C5AA C2 116.7(10) . . ?

loop_
_geom_bond_atom_site_label_1
_geom_bond_atom_site_label_2
_geom_bond_distance
_geom_bond_site_symmetry_2
_geom_bond_publ_flag
Mo1 Mo5 2.5919(9) . ?
Mo1 O5 1.981(4) . ?
Mo1 O13 2.243(4) . ?
Mo1 O14 2.113(5) . ?
Mo1 O22 1.940(5) . ?
Mo1 O26 1.667(5) . ?
Mo1 O29 2.067(5) . ?
Mo2 Mo4 2.5887(8) . ?
Mo2 O6 2.124(4) . ?
Mo2 O8 1.967(4) . ?
Mo2 O9 1.936(4) . ?
Mo2 O12 2.290(4) 2_567 ?
Mo2 O15 2.064(4) . ?
Mo2 O21 1.675(5) . ?
Mo3 Mo6 2.5826(8) . ?
Mo3 O6 2.143(4) . ?
Mo3 O7 1.974(4) . ?
Mo3 O12 2.272(4) 2_567 ?
Mo3 O17 1.915(5) . ?
Mo3 O20 2.065(4) . ?
Mo3 O23 1.669(5) . ?
Mo4 O8 1.980(4) . ?
Mo4 O9 1.938(4) . ?
Mo4 O11 2.289(4) 2_567 ?
Mo4 O19 2.116(4) . ?
Mo4 O24 2.061(5) . ?
Mo4 O28 1.678(5) . ?
Mo5 O5 1.964(4) . ?
Mo5 O11 2.283(4) . ?
Mo5 O19 2.089(5) 2_567 ?
Mo5 O22 1.930(5) . ?
Mo5 O25 1.677(5) . ?
Mo5 O32 2.068(5) . ?
Mo6 O7 1.987(4) . ?
Mo6 O13 2.279(4) 2_567 ?
Mo6 O14 2.109(4) 2_567 ?
Mo6 O17 1.941(5) . ?
Mo6 O30 1.671(5) . ?
Mo6 O31 2.040(5) . ?
Mn1 O5 2.226(4) 2_567 ?
Mn1 O5 2.226(4) . ?
Mn1 O7 2.177(4) 2_567 ?
Mn1 O7 2.177(4) . ?
Mn1 O8 2.220(4) . ?
Mn1 O8 2.220(4) 2_567 ?
Mn2 O18 2.146(4) . ?
Mn2 O18 2.146(4) 2_577 ?
Mn2 O27 2.178(5) . ?
Mn2 O27 2.178(5) 2_577 ?
Mn2 O33 2.212(6) . ?
Mn2 O33 2.212(6) 2_577 ?
P1 O11 1.556(5) . ?
P1 O12 1.550(4) . ?
P1 O13 1.549(5) . ?
P1 O18 1.502(4) . ?
P1 Na2 3.447(5) 2_566 ?
P2 O15 1.538(5) . ?
P2 O16 1.580(5) . ?
P2 O20 1.528(5) . ?
P2 O27 1.492(5) 1_545 ?
P2 Na2 3.207(4) 2_556 ?
P3 O24 1.522(5) . ?
P3 O32 1.536(5) 2_567 ?
P3 O34 1.507(5) . ?
P3 O35 1.580(5) . ?
P4 O29 1.539(6) 2_567 ?
P4 O31 1.523(6) . ?
P4 O37 1.594(7) . ?
P4 O1 1.498(7) . ?
O16 Na2 2.543(6) 2_556 ?
O18 Na2 2.635(7) 2_566 ?
O22 Na2 2.634(6) 2_566 ?
O27 Na2 2.615(6) 2_566 ?
O35 Na2 2.423(7) 1_556 ?
N1 C46 1.479(9) . ?
C38 C46 1.380(11) . ?
C38 C56 1.372(11) . ?
C39 C49 1.390(11) . ?
C39 C51 1.500(11) . ?
C39 C56 1.384(11) . ?
N2 C43 1.396(10) . ?
C41 C48 1.391(12) . ?
C41 C51 1.389(11) . ?
C42 C46 1.381(11) . ?
C42 C49 1.381(11) . ?
C43 C47 1.386(11) . ?
C43 C48 1.382(12) . ?
C47 C55 1.393(12) . ?
C51 C55 1.365(11) . ?
Na2 O1W 2.446(10) 2_554 ?
N3 C0AA 1.391(14) . ?
N3 C14 1.282(14) . ?
C2AA C8 1.353(15) . ?
C2AA C0AA 1.381(14) . ?
C3AA C0AA 1.414(15) . ?
C3AA C13 1.428(15) . ?
C3AA C1AA 1.402(15) . ?
C6 C7 1.450(15) . ?
C6 C8 1.420(14) . ?
C6 C13 1.359(14) . ?
C7 C15 1.405(15) . ?
C7 C16 1.378(15) . ?
C14 C19 1.411(17) . ?
C14 C1 1.495(17) . ?
C15 C18 1.395(16) . ?
C16 C17 1.441(15) . ?
C18 C4AA 1.392(14) . ?
C19 C1AA 1.359(17) . ?
O9W N4 1.668(9) . ?
C3 C4 1.377(5) . ?
C3 C5AA 1.377(5) . ?
C4 C17 1.377(5) . ?
C17 C4AA 1.377(5) . ?
C4AA N4 1.377(5) . ?
N4 C5AA 1.377(5) . ?
C5AA C2 1.554(18) . ?
